data_9016461
loop_
_publ_author_name
'Hoard, J.'
'Vincent, W.'

_publ_section_title
;
 Ytructures of Complex Fluorides. Potassium Hexafluogermanate and
 Ammonium Hexafluogermanate
 _cod_database_code 1010102
;
_journal_name_full 'Journal of the American Chemical Society'
_journal_page_first 2849
_journal_page_last 2852
_journal_paper_doi 10.1021/ja01265a082
_journal_volume 61
_journal_year 1939
_chemical_formula_sum 'F6 Ge H8 N2'
_space_group_IT_number 164
_symmetry_space_group_name_Hall '-P 3 2"'
_symmetry_space_group_name_H-M 'P -3 m 1'
_cell_angle_alpha 90
_cell_angle_beta 90
_cell_angle_gamma 120
_cell_formula_units_Z 1
_cell_length_a 5.85
_cell_length_b 5.85
_cell_length_c 4.775
_cell_volume 141.519
_database_code_amcsd 0017035
_exptl_crystal_density_diffrn 2.518
_cod_duplicate_entry 1010102
_cod_original_formula_sum 'N2 Ge F6'
_cod_database_code 9016461
_amcsd_formula_title 'F6 Ge H8 N2'

loop_
_space_group_symop_operation_xyz
x,y,z
-y,-x,z
y,-x+y,-z
-x,-x+y,-z
-x+y,-x,z
-x+y,y,z
-x,-y,-z
y,x,-z
-y,x-y,z
x,x-y,z
x-y,x,-z
x-y,-y,-z

loop_
_atom_site_label
_atom_site_type_symbol
_atom_site_fract_x
_atom_site_fract_y
_atom_site_fract_z
_atom_site_attached_hydrogens
N1 N 0.33333 0.66667 0.69500 4
Ge1 Ge 0.00000 0.00000 0.00000 0
F1 F 0.14300 0.85700 0.21400 0

loop_
_cod_changelog_entry_id
_cod_changelog_entry_author
_cod_changelog_entry_date
_cod_changelog_entry_text
1 'Vaitkus, Antanas' 2024-12-10T18:14:27+02:00
;
 Added the '_atom_site_type_symbol' data item and updated the
 '_chemical_formula_sum' data value to include the attached hydrogen atoms.
;

loop_
_cod_related_entry_id
_cod_related_entry_database
_cod_related_entry_code
1 AMCSD 0017035
